data_4103712
loop_
_publ_author_name
'Enrico Faggi'
'Rosa M. Sebasti\'an'
'Roser Pleixats'
'Adelina Vallribera'
'Alexandr Shafir'
'Alejandra Rodr\'iguez-Gimeno'
'Carmen Ram\'irez de Arellano'

_publ_contact_author_address
;
Departamento de Qu\'imica Org\'anica
Universidad de Valencia
46100 Valencia Spain
;
_publ_contact_author_email Carmen.ramirezdearellano@uv.es
_publ_contact_author_fax '+34 963544939'
_publ_contact_author_name 'C. Ram\'irez de Arellano'
_publ_contact_author_phone '+34 963543046'
_publ_section_title
;
 Direct Assembly of Polyarenes via C-C Coupling Using PIFA/BF3.Et2O
;
_journal_name_full 'Journal of the American Chemical Society'
_journal_page_first 17980
_journal_page_last 17982
_journal_paper_doi 10.1021/ja107467c
_journal_volume 132
_journal_year 2010
_chemical_formula_sum 'C38 H34'
_chemical_formula_weight 490.65
_chemical_name_systematic
; 
 ? 
;
_space_group_IT_number 13
_symmetry_cell_setting monoclinic
_symmetry_space_group_name_Hall '-P 2yc'
_symmetry_space_group_name_H-M 'P 1 2/c 1'
_atom_sites_solution_hydrogens geom
_atom_sites_solution_primary direct
_atom_sites_solution_secondary difmap
_audit_creation_method SHELXL-97
_cell_angle_alpha 90.00
_cell_angle_beta 106.87(2)
_cell_angle_gamma 90.00
_cell_formula_units_Z 8
_cell_length_a 24.806(2)
_cell_length_b 9.6651(8)
_cell_length_c 24.423(2)
_cell_measurement_reflns_used 14923
_cell_measurement_temperature 110(2)
_cell_measurement_theta_max 30.8013
_cell_measurement_theta_min 2.2634
_cell_volume 5603.5(10)
_computing_cell_refinement 'CrysAlisPro (Oxford Diff., 2009)'
_computing_data_collection 'CrysAlisPro (Oxford Diff., 2009)'
_computing_data_reduction 'CrysAlisPro (Oxford Diff., 2009)'
_computing_molecular_graphics 'CrystalMaker 2.1.5 (1994-2009)'
_computing_publication_material 'SHELXL-97 (Sheldrick, 1997)'
_computing_structure_refinement 'SHELXL-97 (Sheldrick, 1997)'
_computing_structure_solution 'SHELXS-97 (Sheldrick, 1990)'
_diffrn_ambient_temperature 110(2)
_diffrn_detector_area_resol_mean 16.0267
_diffrn_measured_fraction_theta_full 0.999
_diffrn_measured_fraction_theta_max 0.999
_diffrn_measurement_device_type 'Xcalibur, Sapphire3, Gemini'
_diffrn_measurement_method '\w scans'
_diffrn_radiation_monochromator graphite
_diffrn_radiation_source 'fine-focus sealed tube'
_diffrn_radiation_type MoK\a
_diffrn_radiation_wavelength 0.71073
_diffrn_reflns_av_R_equivalents 0.1170
_diffrn_reflns_av_sigmaI/netI 0.0830
_diffrn_reflns_limit_h_max 31
_diffrn_reflns_limit_h_min -31
_diffrn_reflns_limit_k_max 12
_diffrn_reflns_limit_k_min -12
_diffrn_reflns_limit_l_max 30
_diffrn_reflns_limit_l_min -30
_diffrn_reflns_number 118667
_diffrn_reflns_theta_full 26.37
_diffrn_reflns_theta_max 26.37
_diffrn_reflns_theta_min 2.28
_exptl_absorpt_coefficient_mu 0.065
_exptl_absorpt_correction_T_max 1.00000
_exptl_absorpt_correction_T_min 0.83668
_exptl_absorpt_correction_type multi-scan
_exptl_absorpt_process_details
; 
CrysAlisPro, Oxford Diffraction Ltd.,
Version 1.171.33.41 (release 06-05-2009 CrysAlis171 .NET)
(compiled May  6 2009,17:20:42)
empirical absorption correction using spherical harmonics,
implemented in SCALE3 ABSPACK scaling algorithm.
;
_exptl_crystal_colour colourless
_exptl_crystal_density_diffrn 1.163
_exptl_crystal_density_method 'not measured'
_exptl_crystal_description prism
_exptl_crystal_F_000 2096
_exptl_crystal_size_max 0.40
_exptl_crystal_size_mid 0.08
_exptl_crystal_size_min 0.06
_refine_diff_density_max 0.146
_refine_diff_density_min -0.168
_refine_diff_density_rms 0.034
_refine_ls_extinction_method none
_refine_ls_goodness_of_fit_ref 0.802
_refine_ls_hydrogen_treatment constr
_refine_ls_matrix_type full
_refine_ls_number_parameters 697
_refine_ls_number_reflns 11450
_refine_ls_number_restraints 0
_refine_ls_restrained_S_all 0.802
_refine_ls_R_factor_all 0.0905
_refine_ls_R_factor_gt 0.0426
_refine_ls_shift/su_max 0.001
_refine_ls_shift/su_mean 0.000
_refine_ls_structure_factor_coef Fsqd
_refine_ls_weighting_details 'calc w=1/[\s^2^(Fo^2^)+(0.0440P)^2^+0.0000P] where P=(Fo^2^+2Fc^2^)/3'
_refine_ls_weighting_scheme calc
_refine_ls_wR_factor_gt 0.0824
_refine_ls_wR_factor_ref 0.0900
_reflns_number_gt 6102
_reflns_number_total 11450
_reflns_threshold_expression >2sigma(I)
_cod_data_source_file ja107467c_si_002.cif
_cod_data_source_block ef203_Compund_2a
_cod_database_code 4103712

loop_
_symmetry_equiv_pos_as_xyz
'x, y, z'
'-x, y, -z+1/2'
'-x, -y, -z'
'x, -y, z-1/2'

loop_
_atom_site_label
_atom_site_type_symbol
_atom_site_fract_x
_atom_site_fract_y
_atom_site_fract_z
_atom_site_U_iso_or_equiv
_atom_site_adp_type
_atom_site_occupancy
_atom_site_symmetry_multiplicity
_atom_site_calc_flag
_atom_site_refinement_flags
C1 C 0.18661(6) 0.66880(15) 0.33268(6) 0.0271(4) Uani 1 1 d .
C2 C 0.17292(7) 0.74682(16) 0.37348(7) 0.0351(4) Uani 1 1 d .
H2 H 0.1433 0.8126 0.3621 0.042 Uiso 1 1 calc R
C3 C 0.20165(7) 0.73192(16) 0.43180(7) 0.0356(4) Uani 1 1 d .
H3 H 0.1904 0.7863 0.4590 0.043 Uiso 1 1 calc R
C4 C 0.24548(6) 0.64114(15) 0.45058(6) 0.0264(4) Uani 1 1 d .
C5 C 0.30317(6) 0.45370(14) 0.42582(6) 0.0248(3) Uani 1 1 d .
H5 H 0.3230 0.4423 0.4652 0.030 Uiso 1 1 calc R
C6 C 0.31655(6) 0.37180(15) 0.38640(6) 0.0284(4) Uani 1 1 d .
H6 H 0.3456 0.3046 0.3984 0.034 Uiso 1 1 calc R
C7 C 0.28773(6) 0.38598(15) 0.32801(6) 0.0307(4) Uani 1 1 d .
H7 H 0.2973 0.3286 0.3006 0.037 Uiso 1 1 calc R
C8 C 0.24614(6) 0.48202(15) 0.31072(6) 0.0268(4) Uani 1 1 d .
H8 H 0.2269 0.4906 0.2711 0.032 Uiso 1 1 calc R
C9 C 0.26048(6) 0.55550(14) 0.40963(6) 0.0221(3) Uani 1 1 d .
C10 C 0.23080(6) 0.56954(14) 0.35029(6) 0.0226(3) Uani 1 1 d .
C11 C 0.27729(6) 0.64021(15) 0.51271(6) 0.0270(4) Uani 1 1 d .
C12 C 0.33120(7) 0.69081(15) 0.53034(6) 0.0329(4) Uani 1 1 d .
H12 H 0.3493 0.7165 0.5025 0.040 Uiso 1 1 calc R
C13 C 0.36041(7) 0.70552(15) 0.58869(6) 0.0331(4) Uani 1 1 d .
H13 H 0.3977 0.7410 0.5993 0.040 Uiso 1 1 calc R
C14 C 0.33643(7) 0.66994(15) 0.63076(6) 0.0289(4) Uani 1 1 d .
C15 C 0.25506(7) 0.56519(16) 0.65505(7) 0.0365(4) Uani 1 1 d .
H15 H 0.2744 0.5742 0.6946 0.044 Uiso 1 1 calc R
C16 C 0.20254(7) 0.50831(17) 0.63904(7) 0.0431(5) Uani 1 1 d .
H16 H 0.1858 0.4780 0.6674 0.052 Uiso 1 1 calc R
C17 C 0.17311(7) 0.49433(17) 0.58102(7) 0.0405(4) Uani 1 1 d .
H17 H 0.1364 0.4552 0.5701 0.049 Uiso 1 1 calc R
C18 C 0.19684(7) 0.53658(15) 0.54008(7) 0.0323(4) Uani 1 1 d .
H18 H 0.1764 0.5261 0.5009 0.039 Uiso 1 1 calc R
C19 C 0.28136(7) 0.61102(15) 0.61422(6) 0.0279(4) Uani 1 1 d .
C20 C 0.25140(6) 0.59594(14) 0.55489(6) 0.0259(4) Uani 1 1 d .
C21 C 0.15519(6) 0.68903(15) 0.27056(6) 0.0286(4) Uani 1 1 d .
C22 C 0.17586(7) 0.78047(17) 0.23734(7) 0.0401(4) Uani 1 1 d .
C23 C 0.14557(8) 0.80203(18) 0.18066(7) 0.0460(5) Uani 1 1 d .
H23 H 0.1601 0.8640 0.1582 0.055 Uiso 1 1 calc R
C24 C 0.09479(8) 0.73601(17) 0.15569(7) 0.0389(4) Uani 1 1 d .
C25 C 0.07501(7) 0.64517(16) 0.18927(6) 0.0358(4) Uani 1 1 d .
H25 H 0.0404 0.5984 0.1728 0.043 Uiso 1 1 calc R
C26 C 0.10434(7) 0.61992(15) 0.24668(6) 0.0300(4) Uani 1 1 d .
C27 C 0.23062(8) 0.8565(2) 0.26298(9) 0.0726(7) Uani 1 1 d .
H27A H 0.2614 0.7895 0.2754 0.109 Uiso 1 1 calc R
H27B H 0.2279 0.9110 0.2959 0.109 Uiso 1 1 calc R
H27C H 0.2381 0.9183 0.2342 0.109 Uiso 1 1 calc R
C28 C 0.06134(9) 0.76526(19) 0.09458(7) 0.0564(6) Uani 1 1 d .
H28A H 0.0332 0.6923 0.0810 0.085 Uiso 1 1 calc R
H28B H 0.0868 0.7678 0.0705 0.085 Uiso 1 1 calc R
H28C H 0.0423 0.8548 0.0926 0.085 Uiso 1 1 calc R
C29 C 0.08101(7) 0.52101(18) 0.28123(7) 0.0482(5) Uani 1 1 d .
H29A H 0.1120 0.4711 0.3080 0.072 Uiso 1 1 calc R
H29B H 0.0560 0.4548 0.2556 0.072 Uiso 1 1 calc R
H29C H 0.0597 0.5724 0.3027 0.072 Uiso 1 1 calc R
C31 C 0.36743(6) 0.69818(15) 0.69249(6) 0.0282(4) Uani 1 1 d .
C32 C 0.35483(7) 0.81920(16) 0.71837(7) 0.0323(4) Uani 1 1 d .
C33 C 0.38443(7) 0.84625(17) 0.77527(7) 0.0363(4) Uani 1 1 d .
H33 H 0.3758 0.9276 0.7929 0.044 Uiso 1 1 calc R
C34 C 0.42574(7) 0.75896(17) 0.80677(6) 0.0355(4) Uani 1 1 d .
C35 C 0.43735(7) 0.64037(17) 0.78034(7) 0.0395(4) Uani 1 1 d .
H35 H 0.4659 0.5792 0.8014 0.047 Uiso 1 1 calc R
C36 C 0.40838(7) 0.60824(16) 0.72377(7) 0.0359(4) Uani 1 1 d .
C37 C 0.31053(7) 0.91874(18) 0.68502(7) 0.0464(5) Uani 1 1 d .
H37A H 0.2731 0.8789 0.6799 0.070 Uiso 1 1 calc R
H37B H 0.3161 0.9357 0.6475 0.070 Uiso 1 1 calc R
H37C H 0.3136 1.0062 0.7060 0.070 Uiso 1 1 calc R
C38 C 0.45783(8) 0.78854(19) 0.86868(7) 0.0495(5) Uani 1 1 d .
H38A H 0.4951 0.7454 0.8778 0.074 Uiso 0.50 1 calc PR
H38B H 0.4370 0.7505 0.8938 0.074 Uiso 0.50 1 calc PR
H38C H 0.4620 0.8888 0.8745 0.074 Uiso 0.50 1 calc PR
H38D H 0.4343 0.8444 0.8862 0.074 Uiso 0.50 1 calc PR
H38E H 0.4924 0.8393 0.8702 0.074 Uiso 0.50 1 calc PR
H38F H 0.4674 0.7011 0.8895 0.074 Uiso 0.50 1 calc PR
C39 C 0.42097(8) 0.47464(18) 0.69807(7) 0.0564(6) Uani 1 1 d .
H39A H 0.3878 0.4144 0.6897 0.085 Uiso 1 1 calc R
H39B H 0.4528 0.4283 0.7252 0.085 Uiso 1 1 calc R
H39C H 0.4305 0.4944 0.6626 0.085 Uiso 1 1 calc R
C1A C 0.09132(7) 0.14280(15) 0.40948(6) 0.0312(4) Uani 1 1 d .
C2A C 0.13026(7) 0.20816(18) 0.38896(7) 0.0454(5) Uani 1 1 d .
H2A H 0.1178 0.2566 0.3537 0.054 Uiso 1 1 calc R
C3A C 0.18794(7) 0.20627(17) 0.41815(7) 0.0441(5) Uani 1 1 d .
H3A H 0.2135 0.2534 0.4022 0.053 Uiso 1 1 calc R
C4A C 0.20828(6) 0.13786(15) 0.46917(6) 0.0304(4) Uani 1 1 d .
C5A C 0.18738(7) -0.01938(15) 0.54152(6) 0.0295(4) Uani 1 1 d .
H5A H 0.2262 -0.0215 0.5623 0.035 Uiso 1 1 calc R
C6A C 0.15026(7) -0.09481(16) 0.56058(6) 0.0360(4) Uani 1 1 d .
H6A H 0.1634 -0.1506 0.5938 0.043 Uiso 1 1 calc R
C7A C 0.09225(7) -0.09069(16) 0.53121(6) 0.0362(4) Uani 1 1 d .
H7A H 0.0664 -0.1428 0.5449 0.043 Uiso 1 1 calc R
C8A C 0.07334(6) -0.01208(14) 0.48331(6) 0.0280(4) Uani 1 1 d .
H8A H 0.0341 -0.0090 0.4642 0.034 Uiso 1 1 calc R
C9A C 0.16949(6) 0.06258(14) 0.49125(6) 0.0250(4) Uani 1 1 d .
C10A C 0.11078(6) 0.06521(14) 0.46128(6) 0.0253(4) Uani 1 1 d .
C11A C 0.26929(6) 0.14844(15) 0.50217(6) 0.0297(4) Uani 1 1 d .
C12A C 0.28430(7) 0.22592(17) 0.55103(7) 0.0413(4) Uani 1 1 d .
H12A H 0.2557 0.2660 0.5647 0.050 Uiso 1 1 calc R
C13A C 0.34106(7) 0.24763(17) 0.58140(7) 0.0436(5) Uani 1 1 d .
H13A H 0.3498 0.3033 0.6149 0.052 Uiso 1 1 calc R
C14A C 0.38405(6) 0.19160(15) 0.56451(6) 0.0303(4) Uani 1 1 d .
C15A C 0.41251(7) 0.03840(16) 0.49595(6) 0.0364(4) Uani 1 1 d .
H15A H 0.4510 0.0502 0.5170 0.044 Uiso 1 1 calc R
C16A C 0.39893(8) -0.04248(18) 0.44826(7) 0.0461(5) Uani 1 1 d .
H16A H 0.4278 -0.0871 0.4364 0.055 Uiso 1 1 calc R
C17A C 0.34225(8) -0.05997(19) 0.41662(7) 0.0476(5) Uani 1 1 d .
H17A H 0.3330 -0.1153 0.3830 0.057 Uiso 1 1 calc R
C18A C 0.30049(7) 0.00129(16) 0.43347(6) 0.0369(4) Uani 1 1 d .
H18A H 0.2624 -0.0124 0.4115 0.044 Uiso 1 1 calc R
C19A C 0.37022(6) 0.10531(15) 0.51479(6) 0.0275(4) Uani 1 1 d .
C20A C 0.31246(6) 0.08508(15) 0.48305(6) 0.0279(4) Uani 1 1 d .
C21A C 0.02974(6) 0.15574(16) 0.37815(6) 0.0302(4) Uani 1 1 d .
C22A C -0.00040(7) 0.27273(16) 0.38646(6) 0.0348(4) Uani 1 1 d .
C23A C -0.05692(7) 0.28580(17) 0.35485(7) 0.0380(4) Uani 1 1 d .
H23A H -0.0774 0.3648 0.3606 0.046 Uiso 1 1 calc R
C24A C -0.08395(7) 0.18757(17) 0.31554(7) 0.0357(4) Uani 1 1 d .
C25A C -0.05360(7) 0.07146(17) 0.30849(6) 0.0354(4) Uani 1 1 d .
H25A H -0.0718 0.0023 0.2819 0.042 Uiso 1 1 calc R
C26A C 0.00276(7) 0.05361(16) 0.33923(6) 0.0315(4) Uani 1 1 d .
C27A C 0.02765(8) 0.38328(17) 0.42912(7) 0.0521(5) Uani 1 1 d .
H27D H 0.0523 0.4397 0.4131 0.078 Uiso 1 1 calc R
H27E H 0.0501 0.3395 0.4646 0.078 Uiso 1 1 calc R
H27F H -0.0012 0.4423 0.4372 0.078 Uiso 1 1 calc R
C28A C -0.14505(7) 0.20514(19) 0.28104(7) 0.0487(5) Uani 1 1 d .
H28D H -0.1517 0.1575 0.2442 0.073 Uiso 0.50 1 calc PR
H28E H -0.1535 0.3038 0.2744 0.073 Uiso 0.50 1 calc PR
H28F H -0.1694 0.1654 0.3022 0.073 Uiso 0.50 1 calc PR
H28G H -0.1647 0.2603 0.3030 0.073 Uiso 0.50 1 calc PR
H28H H -0.1629 0.1140 0.2728 0.073 Uiso 0.50 1 calc PR
H28I H -0.1470 0.2524 0.2450 0.073 Uiso 0.50 1 calc PR
C29A C 0.03381(7) -0.07394(17) 0.33034(7) 0.0409(4) Uani 1 1 d .
H29D H 0.0077 -0.1363 0.3037 0.061 Uiso 1 1 calc R
H29E H 0.0496 -0.1209 0.3671 0.061 Uiso 1 1 calc R
H29F H 0.0644 -0.0478 0.3144 0.061 Uiso 1 1 calc R
C31A C 0.44450(6) 0.22174(15) 0.59647(6) 0.0290(4) Uani 1 1 d .
C32A C 0.47309(7) 0.32978(16) 0.57814(7) 0.0340(4) Uani 1 1 d .
C33A C 0.52907(7) 0.35572(16) 0.60741(7) 0.0340(4) Uani 1 1 d .
H33A H 0.5483 0.4279 0.5944 0.041 Uiso 1 1 calc R
C34A C 0.55771(7) 0.27950(16) 0.65499(7) 0.0329(4) Uani 1 1 d .
C35A C 0.52853(7) 0.17614(16) 0.67330(7) 0.0335(4) Uani 1 1 d .
H35A H 0.5473 0.1241 0.7063 0.040 Uiso 1 1 calc R
C36A C 0.47220(7) 0.14560(15) 0.64486(6) 0.0309(4) Uani 1 1 d .
C37A C 0.44281(7) 0.41896(18) 0.52822(7) 0.0509(5) Uani 1 1 d .
H37D H 0.4671 0.4965 0.5247 0.076 Uiso 1 1 calc R
H37E H 0.4080 0.4548 0.5343 0.076 Uiso 1 1 calc R
H37F H 0.4336 0.3638 0.4931 0.076 Uiso 1 1 calc R
C38A C 0.61890(7) 0.30984(17) 0.68572(7) 0.0457(5) Uani 1 1 d .
H38G H 0.6216 0.3965 0.7072 0.069 Uiso 1 1 calc R
H38H H 0.6401 0.3185 0.6577 0.069 Uiso 1 1 calc R
H38I H 0.6347 0.2341 0.7122 0.069 Uiso 1 1 calc R
C39A C 0.44199(7) 0.03366(17) 0.66702(7) 0.0447(5) Uani 1 1 d .
H39D H 0.4161 0.0757 0.6859 0.067 Uiso 1 1 calc R
H39E H 0.4695 -0.0237 0.6946 0.067 Uiso 1 1 calc R
H39F H 0.4206 -0.0240 0.6351 0.067 Uiso 1 1 calc R

loop_
_atom_site_aniso_label
_atom_site_aniso_U_11
_atom_site_aniso_U_22
_atom_site_aniso_U_33
_atom_site_aniso_U_23
_atom_site_aniso_U_13
_atom_site_aniso_U_12
C1 0.0233(9) 0.0306(8) 0.0268(9) 0.0048(7) 0.0064(7) 0.0030(7)
C2 0.0304(10) 0.0367(9) 0.0358(10) 0.0036(8) 0.0059(8) 0.0143(8)
C3 0.0376(10) 0.0397(10) 0.0302(9) -0.0060(8) 0.0110(8) 0.0094(8)
C4 0.0249(9) 0.0287(8) 0.0247(8) -0.0009(7) 0.0056(7) -0.0003(7)
C5 0.0206(8) 0.0296(8) 0.0219(8) 0.0032(7) 0.0026(7) -0.0011(7)
C6 0.0224(9) 0.0304(9) 0.0306(9) 0.0038(7) 0.0050(8) 0.0077(7)
C7 0.0316(10) 0.0355(9) 0.0261(9) -0.0023(7) 0.0102(8) 0.0034(8)
C8 0.0249(9) 0.0338(9) 0.0205(8) 0.0013(7) 0.0048(7) 0.0028(7)
C9 0.0174(8) 0.0256(8) 0.0237(8) 0.0005(6) 0.0063(7) -0.0030(7)
C10 0.0184(8) 0.0261(8) 0.0225(8) 0.0032(7) 0.0046(7) -0.0002(7)
C11 0.0278(9) 0.0278(8) 0.0259(9) -0.0039(7) 0.0085(8) 0.0016(7)
C12 0.0335(10) 0.0416(10) 0.0256(9) -0.0032(7) 0.0115(8) -0.0040(8)
C13 0.0278(9) 0.0411(10) 0.0299(9) -0.0059(7) 0.0077(8) -0.0073(8)
C14 0.0296(9) 0.0311(9) 0.0255(9) -0.0057(7) 0.0070(8) -0.0018(7)
C15 0.0388(11) 0.0452(10) 0.0246(9) -0.0061(8) 0.0080(8) -0.0126(9)
C16 0.0437(11) 0.0561(12) 0.0324(10) -0.0030(8) 0.0156(9) -0.0181(9)
C17 0.0329(10) 0.0514(11) 0.0358(10) -0.0033(8) 0.0081(9) -0.0144(9)
C18 0.0303(10) 0.0370(9) 0.0269(9) -0.0044(7) 0.0038(8) -0.0040(8)
C19 0.0302(10) 0.0274(9) 0.0264(9) -0.0041(7) 0.0089(8) -0.0022(7)
C20 0.0257(9) 0.0257(8) 0.0256(9) -0.0037(7) 0.0060(7) 0.0016(7)
C21 0.0261(9) 0.0333(9) 0.0261(9) 0.0066(7) 0.0072(7) 0.0091(8)
C22 0.0309(10) 0.0476(10) 0.0402(10) 0.0176(8) 0.0077(9) 0.0076(9)
C23 0.0476(12) 0.0530(11) 0.0404(11) 0.0245(9) 0.0175(10) 0.0145(10)
C24 0.0481(12) 0.0402(10) 0.0264(9) 0.0088(8) 0.0077(9) 0.0215(9)
C25 0.0338(10) 0.0373(9) 0.0299(9) 0.0007(8) -0.0009(8) 0.0084(8)
C26 0.0287(10) 0.0321(9) 0.0289(9) 0.0034(7) 0.0080(8) 0.0063(8)
C27 0.0423(13) 0.0893(16) 0.0777(15) 0.0474(13) 0.0037(12) -0.0113(12)
C28 0.0702(15) 0.0623(13) 0.0307(10) 0.0082(9) 0.0051(10) 0.0294(11)
C29 0.0412(11) 0.0529(11) 0.0446(11) 0.0132(9) 0.0029(9) -0.0073(9)
C31 0.0272(9) 0.0356(9) 0.0232(8) -0.0075(7) 0.0097(7) -0.0114(8)
C32 0.0274(9) 0.0386(10) 0.0335(9) -0.0082(8) 0.0130(8) -0.0106(8)
C33 0.0348(10) 0.0414(10) 0.0375(10) -0.0167(8) 0.0182(9) -0.0152(9)
C34 0.0409(11) 0.0418(10) 0.0255(9) -0.0072(8) 0.0124(8) -0.0195(9)
C35 0.0457(11) 0.0365(10) 0.0303(9) -0.0033(8) 0.0013(9) -0.0088(8)
C36 0.0422(11) 0.0333(9) 0.0294(9) -0.0069(8) 0.0060(8) -0.0072(8)
C37 0.0336(11) 0.0516(11) 0.0534(12) -0.0166(9) 0.0116(9) -0.0001(9)
C38 0.0530(13) 0.0647(12) 0.0293(10) -0.0145(9) 0.0094(9) -0.0233(10)
C39 0.0649(14) 0.0452(11) 0.0439(11) -0.0146(9) -0.0082(10) 0.0066(10)
C1A 0.0268(9) 0.0341(9) 0.0294(9) 0.0084(7) 0.0030(8) -0.0031(8)
C2A 0.0316(11) 0.0545(11) 0.0427(11) 0.0270(9) -0.0009(9) -0.0053(9)
C3A 0.0301(10) 0.0508(11) 0.0474(11) 0.0197(9) 0.0050(9) -0.0110(9)
C4A 0.0251(9) 0.0302(9) 0.0311(9) 0.0013(7) 0.0006(8) -0.0031(7)
C5A 0.0270(9) 0.0350(9) 0.0226(8) -0.0023(7) 0.0011(7) 0.0023(8)
C6A 0.0397(11) 0.0430(10) 0.0241(9) 0.0103(7) 0.0076(8) 0.0064(9)
C7A 0.0344(10) 0.0444(10) 0.0318(9) 0.0087(8) 0.0128(8) -0.0026(8)
C8A 0.0258(9) 0.0326(9) 0.0248(8) 0.0006(7) 0.0059(7) -0.0002(7)
C9A 0.0266(9) 0.0247(8) 0.0220(8) -0.0031(7) 0.0042(7) -0.0011(7)
C10A 0.0253(9) 0.0240(8) 0.0245(8) 0.0011(7) 0.0039(7) -0.0008(7)
C11A 0.0258(9) 0.0292(9) 0.0295(9) -0.0002(7) 0.0011(8) -0.0061(7)
C12A 0.0248(10) 0.0457(10) 0.0527(11) -0.0173(9) 0.0099(9) -0.0012(8)
C13A 0.0297(10) 0.0513(11) 0.0457(11) -0.0272(9) 0.0041(9) -0.0058(9)
C14A 0.0233(9) 0.0341(9) 0.0310(9) -0.0067(7) 0.0038(8) -0.0032(7)
C15A 0.0305(10) 0.0453(10) 0.0327(9) -0.0060(8) 0.0082(8) -0.0056(8)
C16A 0.0428(12) 0.0577(12) 0.0426(11) -0.0168(9) 0.0202(10) -0.0051(9)
C17A 0.0499(13) 0.0619(12) 0.0322(10) -0.0191(9) 0.0141(10) -0.0145(10)
C18A 0.0372(11) 0.0457(10) 0.0233(9) -0.0037(8) 0.0016(8) -0.0129(9)
C19A 0.0277(9) 0.0298(9) 0.0246(8) -0.0024(7) 0.0069(8) -0.0046(7)
C20A 0.0275(9) 0.0305(9) 0.0244(8) 0.0016(7) 0.0052(7) -0.0053(7)
C21A 0.0243(9) 0.0368(9) 0.0273(9) 0.0144(8) 0.0037(7) -0.0007(8)
C22A 0.0357(10) 0.0351(9) 0.0306(9) 0.0122(8) 0.0052(8) 0.0011(8)
C23A 0.0361(11) 0.0409(10) 0.0356(10) 0.0157(8) 0.0082(9) 0.0104(8)
C24A 0.0266(10) 0.0490(11) 0.0287(9) 0.0143(8) 0.0036(8) 0.0027(9)
C25A 0.0267(10) 0.0492(11) 0.0280(9) 0.0042(8) 0.0046(8) -0.0009(8)
C26A 0.0260(9) 0.0411(10) 0.0261(9) 0.0088(8) 0.0055(8) -0.0001(8)
C27A 0.0561(13) 0.0430(11) 0.0498(12) 0.0033(9) 0.0035(10) 0.0027(10)
C28A 0.0299(10) 0.0678(13) 0.0439(11) 0.0128(9) 0.0033(9) 0.0096(9)
C29A 0.0306(10) 0.0515(11) 0.0361(10) 0.0009(8) 0.0027(8) 0.0026(9)
C31A 0.0235(9) 0.0347(9) 0.0273(9) -0.0102(7) 0.0050(7) -0.0012(7)
C32A 0.0258(9) 0.0375(10) 0.0349(9) -0.0008(8) 0.0027(8) 0.0000(8)
C33A 0.0273(10) 0.0333(9) 0.0384(10) -0.0004(8) 0.0047(8) -0.0012(8)
C34A 0.0243(9) 0.0314(9) 0.0380(10) -0.0083(8) 0.0012(8) 0.0010(8)
C35A 0.0328(10) 0.0314(9) 0.0299(9) -0.0018(7) -0.0008(8) 0.0046(8)
C36A 0.0312(10) 0.0304(9) 0.0299(9) -0.0076(7) 0.0071(8) -0.0025(8)
C37A 0.0337(11) 0.0591(12) 0.0507(12) 0.0125(9) -0.0024(9) -0.0039(9)
C38A 0.0268(10) 0.0465(11) 0.0556(12) -0.0062(9) -0.0010(9) 0.0019(8)
C39A 0.0446(11) 0.0461(11) 0.0405(10) -0.0030(8) 0.0078(9) -0.0085(9)

loop_
_atom_type_symbol
_atom_type_description
_atom_type_scat_dispersion_real
_atom_type_scat_dispersion_imag
_atom_type_scat_source
C C 0.0033 0.0016 'International Tables Vol C Tables 4.2.6.8 and 6.1.1.4'
H H 0.0000 0.0000 'International Tables Vol C Tables 4.2.6.8 and 6.1.1.4'

loop_
_geom_angle_atom_site_label_1
_geom_angle_atom_site_label_2
_geom_angle_atom_site_label_3
_geom_angle
C2 C1 C10 118.84(14)
C2 C1 C21 119.83(13)
C10 C1 C21 121.32(13)
C1 C2 C3 121.49(15)
C4 C3 C2 121.74(15)
C3 C4 C9 118.69(13)
C3 C4 C11 118.59(13)
C9 C4 C11 122.67(13)
C6 C5 C9 121.58(13)
C5 C6 C7 120.35(14)
C8 C7 C6 119.90(14)
C7 C8 C10 121.67(13)
C5 C9 C4 122.23(13)
C5 C9 C10 118.22(13)
C4 C9 C10 119.54(13)
C8 C10 C1 122.07(13)
C8 C10 C9 118.29(13)
C1 C10 C9 119.64(13)
C12 C11 C20 118.83(14)
C12 C11 C4 119.78(14)
C20 C11 C4 121.26(13)
C11 C12 C13 121.56(15)
C14 C13 C12 121.72(15)
C13 C14 C19 118.42(14)
C13 C14 C31 119.88(14)
C19 C14 C31 121.67(13)
C16 C15 C19 121.55(15)
C15 C16 C17 120.25(16)
C18 C17 C16 120.32(16)
C17 C18 C20 121.22(14)
C15 C19 C14 121.75(14)
C15 C19 C20 118.19(14)
C14 C19 C20 120.05(14)
C18 C20 C11 122.23(13)
C18 C20 C19 118.47(14)
C11 C20 C19 119.31(14)
C22 C21 C26 120.02(14)
C22 C21 C1 119.94(14)
C26 C21 C1 120.00(14)
C23 C22 C21 119.50(16)
C23 C22 C27 120.14(16)
C21 C22 C27 120.35(15)
C24 C23 C22 122.03(16)
C25 C24 C23 117.67(15)
C25 C24 C28 121.13(17)
C23 C24 C28 121.18(16)
C24 C25 C26 122.20(16)
C21 C26 C25 118.58(14)
C21 C26 C29 121.31(14)
C25 C26 C29 120.11(15)
C36 C31 C32 119.78(14)
C36 C31 C14 121.20(14)
C32 C31 C14 119.02(14)
C33 C32 C31 118.81(15)
C33 C32 C37 120.57(15)
C31 C32 C37 120.62(14)
C34 C33 C32 122.20(15)
C33 C34 C35 117.90(15)
C33 C34 C38 122.09(15)
C35 C34 C38 120.01(16)
C34 C35 C36 121.90(16)
C31 C36 C35 119.40(15)
C31 C36 C39 121.01(14)
C35 C36 C39 119.58(15)
C2A C1A C10A 118.34(14)
C2A C1A C21A 119.85(13)
C10A C1A C21A 121.81(14)
C1A C2A C3A 122.27(15)
C4A C3A C2A 121.38(16)
C3A C4A C9A 118.52(14)
C3A C4A C11A 120.27(14)
C9A C4A C11A 121.14(13)
C6A C5A C9A 121.53(15)
C5A C6A C7A 120.25(14)
C8A C7A C6A 120.00(15)
C7A C8A C10A 121.46(15)
C5A C9A C10A 118.00(14)
C5A C9A C4A 122.28(14)
C10A C9A C4A 119.69(13)
C8A C10A C9A 118.71(13)
C8A C10A C1A 121.57(14)
C9A C10A C1A 119.70(14)
C12A C11A C20A 118.80(14)
C12A C11A C4A 118.98(15)
C20A C11A C4A 122.17(13)
C11A C12A C13A 121.40(16)
C14A C13A C12A 122.26(15)
C13A C14A C19A 118.22(14)
C13A C14A C31A 121.05(13)
C19A C14A C31A 120.71(14)
C16A C15A C19A 121.12(16)
C15A C16A C17A 119.98(17)
C18A C17A C16A 120.74(15)
C17A C18A C20A 121.35(15)
C15A C19A C14A 121.58(14)
C15A C19A C20A 118.72(13)
C14A C19A C20A 119.70(14)
C18A C20A C11A 122.38(14)
C18A C20A C19A 118.07(15)
C11A C20A C19A 119.55(13)
C26A C21A C22A 119.82(14)
C26A C21A C1A 120.18(14)
C22A C21A C1A 119.97(14)
C23A C22A C21A 119.00(15)
C23A C22A C27A 120.27(15)
C21A C22A C27A 120.73(15)
C24A C23A C22A 122.04(16)
C23A C24A C25A 118.10(15)
C23A C24A C28A 121.09(16)
C25A C24A C28A 120.81(16)
C24A C25A C26A 121.91(15)
C25A C26A C21A 119.11(15)
C25A C26A C29A 120.03(15)
C21A C26A C29A 120.86(14)
C36A C31A C32A 119.49(14)
C36A C31A C14A 120.66(14)
C32A C31A C14A 119.83(14)
C33A C32A C31A 119.46(14)
C33A C32A C37A 120.24(15)
C31A C32A C37A 120.28(14)
C34A C33A C32A 121.93(15)
C35A C34A C33A 117.81(15)
C35A C34A C38A 121.58(15)
C33A C34A C38A 120.61(15)
C34A C35A C36A 122.23(15)
C31A C36A C35A 119.03(15)
C31A C36A C39A 120.73(14)
C35A C36A C39A 120.22(14)

loop_
_geom_bond_atom_site_label_1
_geom_bond_atom_site_label_2
_geom_bond_distance
C1 C2 1.369(2)
C1 C10 1.4260(19)
C1 C21 1.5035(19)
C2 C3 1.403(2)
C3 C4 1.369(2)
C4 C9 1.4281(19)
C4 C11 1.4935(19)
C5 C6 1.3598(19)
C5 C9 1.4152(19)
C6 C7 1.4043(19)
C7 C8 1.361(2)
C8 C10 1.4170(19)
C9 C10 1.4289(18)
C11 C12 1.371(2)
C11 C20 1.429(2)
C12 C13 1.406(2)
C13 C14 1.372(2)
C14 C19 1.426(2)
C14 C31 1.505(2)
C15 C16 1.363(2)
C15 C19 1.412(2)
C16 C17 1.400(2)
C17 C18 1.362(2)
C18 C20 1.417(2)
C19 C20 1.4312(19)
C21 C22 1.394(2)
C21 C26 1.397(2)
C22 C23 1.386(2)
C22 C27 1.511(2)
C23 C24 1.386(2)
C24 C25 1.385(2)
C24 C28 1.509(2)
C25 C26 1.401(2)
C26 C29 1.498(2)
C31 C36 1.386(2)
C31 C32 1.407(2)
C32 C33 1.395(2)
C32 C37 1.509(2)
C33 C34 1.377(2)
C34 C35 1.386(2)
C34 C38 1.518(2)
C35 C36 1.395(2)
C36 C39 1.507(2)
C1A C2A 1.365(2)
C1A C10A 1.4288(19)
C1A C21A 1.502(2)
C2A C3A 1.401(2)
C3A C4A 1.371(2)
C4A C9A 1.431(2)
C4A C11A 1.497(2)
C5A C6A 1.358(2)
C5A C9A 1.4197(19)
C6A C7A 1.410(2)
C7A C8A 1.359(2)
C8A C10A 1.414(2)
C9A C10A 1.428(2)
C11A C12A 1.366(2)
C11A C20A 1.425(2)
C12A C13A 1.404(2)
C13A C14A 1.362(2)
C14A C19A 1.430(2)
C14A C31A 1.505(2)
C15A C16A 1.361(2)
C15A C19A 1.418(2)
C16A C17A 1.404(2)
C17A C18A 1.357(2)
C18A C20A 1.415(2)
C19A C20A 1.431(2)
C21A C26A 1.399(2)
C21A C22A 1.402(2)
C22A C23A 1.396(2)
C22A C27A 1.514(2)
C23A C24A 1.378(2)
C24A C25A 1.390(2)
C24A C28A 1.515(2)
C25A C26A 1.392(2)
C26A C29A 1.502(2)
C31A C36A 1.393(2)
C31A C32A 1.406(2)
C32A C33A 1.388(2)
C32A C37A 1.504(2)
C33A C34A 1.385(2)
C34A C35A 1.382(2)
C34A C38A 1.514(2)
C35A C36A 1.399(2)
C36A C39A 1.503(2)

loop_
_geom_torsion_atom_site_label_1
_geom_torsion_atom_site_label_2
_geom_torsion_atom_site_label_3
_geom_torsion_atom_site_label_4
_geom_torsion
C10 C1 C2 C3 0.6(2)
C21 C1 C2 C3 -179.35(15)
C1 C2 C3 C4 1.5(3)
C2 C3 C4 C9 -2.8(2)
C2 C3 C4 C11 174.56(15)
C9 C5 C6 C7 -0.4(2)
C5 C6 C7 C8 -0.1(2)
C6 C7 C8 C10 0.1(2)
C6 C5 C9 C4 179.23(14)
C6 C5 C9 C10 0.8(2)
C3 C4 C9 C5 -176.44(14)
C11 C4 C9 C5 6.4(2)
C3 C4 C9 C10 2.0(2)
C11 C4 C9 C10 -175.22(13)
C7 C8 C10 C1 -178.88(14)
C7 C8 C10 C9 0.3(2)
C2 C1 C10 C8 177.96(14)
C21 C1 C10 C8 -2.1(2)
C2 C1 C10 C9 -1.3(2)
C21 C1 C10 C9 178.65(13)
C5 C9 C10 C8 -0.76(19)
C4 C9 C10 C8 -179.24(13)
C5 C9 C10 C1 178.48(13)
C4 C9 C10 C1 0.0(2)
C3 C4 C11 C12 -108.89(18)
C9 C4 C11 C12 68.32(19)
C3 C4 C11 C20 66.90(19)
C9 C4 C11 C20 -115.89(16)
C20 C11 C12 C13 -2.8(2)
C4 C11 C12 C13 173.11(14)
C11 C12 C13 C14 0.0(2)
C12 C13 C14 C19 2.8(2)
C12 C13 C14 C31 -175.04(14)
C19 C15 C16 C17 -0.2(3)
C15 C16 C17 C18 0.4(3)
C16 C17 C18 C20 -0.3(2)
C16 C15 C19 C14 -179.66(16)
C16 C15 C19 C20 -0.2(2)
C13 C14 C19 C15 176.68(14)
C31 C14 C19 C15 -5.6(2)
C13 C14 C19 C20 -2.8(2)
C31 C14 C19 C20 174.98(14)
C17 C18 C20 C11 179.59(15)
C17 C18 C20 C19 -0.1(2)
C12 C11 C20 C18 -177.03(14)
C4 C11 C20 C18 7.1(2)
C12 C11 C20 C19 2.7(2)
C4 C11 C20 C19 -173.18(13)
C15 C19 C20 C18 0.3(2)
C14 C19 C20 C18 179.81(14)
C15 C19 C20 C11 -179.38(13)
C14 C19 C20 C11 0.1(2)
C2 C1 C21 C22 92.82(19)
C10 C1 C21 C22 -87.08(19)
C2 C1 C21 C26 -84.95(19)
C10 C1 C21 C26 95.15(18)
C26 C21 C22 C23 0.0(2)
C1 C21 C22 C23 -177.76(15)
C26 C21 C22 C27 179.52(16)
C1 C21 C22 C27 1.7(2)
C21 C22 C23 C24 0.5(3)
C27 C22 C23 C24 -179.05(18)
C22 C23 C24 C25 -0.7(2)
C22 C23 C24 C28 177.53(16)
C23 C24 C25 C26 0.5(2)
C28 C24 C25 C26 -177.76(15)
C22 C21 C26 C25 -0.2(2)
C1 C21 C26 C25 177.54(14)
C22 C21 C26 C29 179.99(15)
C1 C21 C26 C29 -2.2(2)
C24 C25 C26 C21 0.0(2)
C24 C25 C26 C29 179.77(15)
C13 C14 C31 C36 -82.58(19)
C19 C14 C31 C36 99.68(19)
C13 C14 C31 C32 96.61(18)
C19 C14 C31 C32 -81.12(19)
C36 C31 C32 C33 0.4(2)
C14 C31 C32 C33 -178.79(14)
C36 C31 C32 C37 179.79(15)
C14 C31 C32 C37 0.6(2)
C31 C32 C33 C34 0.4(2)
C37 C32 C33 C34 -178.96(15)
C32 C33 C34 C35 -0.5(2)
C32 C33 C34 C38 -179.92(15)
C33 C34 C35 C36 -0.3(2)
C38 C34 C35 C36 179.15(15)
C32 C31 C36 C35 -1.2(2)
C14 C31 C36 C35 178.02(15)
C32 C31 C36 C39 177.21(16)
C14 C31 C36 C39 -3.6(2)
C34 C35 C36 C31 1.1(2)
C34 C35 C36 C39 -177.26(16)
C10A C1A C2A C3A -2.7(3)
C21A C1A C2A C3A 176.24(16)
C1A C2A C3A C4A 0.1(3)
C2A C3A C4A C9A 2.6(3)
C2A C3A C4A C11A -174.26(16)
C9A C5A C6A C7A -1.5(2)
C5A C6A C7A C8A 0.6(2)
C6A C7A C8A C10A 0.9(2)
C6A C5A C9A C10A 0.8(2)
C6A C5A C9A C4A -177.21(14)
C3A C4A C9A C5A 175.29(15)
C11A C4A C9A C5A -7.9(2)
C3A C4A C9A C10A -2.7(2)
C11A C4A C9A C10A 174.18(14)
C7A C8A C10A C9A -1.6(2)
C7A C8A C10A C1A 177.06(14)
C5A C9A C10A C8A 0.8(2)
C4A C9A C10A C8A 178.82(13)
C5A C9A C10A C1A -177.95(13)
C4A C9A C10A C1A 0.1(2)
C2A C1A C10A C8A -176.12(15)
C21A C1A C10A C8A 4.9(2)
C2A C1A C10A C9A 2.6(2)
C21A C1A C10A C9A -176.38(14)
C3A C4A C11A C12A 106.97(19)
C9A C4A C11A C12A -69.8(2)
C3A C4A C11A C20A -70.3(2)
C9A C4A C11A C20A 112.84(17)
C20A C11A C12A C13A 2.1(2)
C4A C11A C12A C13A -175.35(16)
C11A C12A C13A C14A -0.9(3)
C12A C13A C14A C19A -1.5(3)
C12A C13A C14A C31A 177.30(16)
C19A C15A C16A C17A 0.4(3)
C15A C16A C17A C18A -1.0(3)
C16A C17A C18A C20A 0.3(3)
C16A C15A C19A C14A -179.37(15)
C16A C15A C19A C20A 0.7(2)
C13A C14A C19A C15A -177.22(15)
C31A C14A C19A C15A 4.0(2)
C13A C14A C19A C20A 2.7(2)
C31A C14A C19A C20A -176.11(14)
C17A C18A C20A C11A -178.83(15)
C17A C18A C20A C19A 0.8(2)
C12A C11A C20A C18A 178.88(15)
C4A C11A C20A C18A -3.8(2)
C12A C11A C20A C19A -0.8(2)
C4A C11A C20A C19A 176.53(14)
C15A C19A C20A C18A -1.4(2)
C14A C19A C20A C18A 178.75(14)
C15A C19A C20A C11A 178.33(14)
C14A C19A C20A C11A -1.6(2)
C2A C1A C21A C26A 95.88(19)
C10A C1A C21A C26A -85.19(19)
C2A C1A C21A C22A -82.0(2)
C10A C1A C21A C22A 96.96(18)
C26A C21A C22A C23A -0.9(2)
C1A C21A C22A C23A 176.94(14)
C26A C21A C22A C27A 178.90(14)
C1A C21A C22A C27A -3.2(2)
C21A C22A C23A C24A -0.3(2)
C27A C22A C23A C24A 179.89(15)
C22A C23A C24A C25A 1.2(2)
C22A C23A C24A C28A -178.99(15)
C23A C24A C25A C26A -0.9(2)
C28A C24A C25A C26A 179.30(15)
C24A C25A C26A C21A -0.3(2)
C24A C25A C26A C29A 179.75(14)
C22A C21A C26A C25A 1.2(2)
C1A C21A C26A C25A -176.65(14)
C22A C21A C26A C29A -178.86(14)
C1A C21A C26A C29A 3.3(2)
C13A C14A C31A C36A 84.3(2)
C19A C14A C31A C36A -96.97(18)
C13A C14A C31A C32A -94.3(2)
C19A C14A C31A C32A 84.43(19)
C36A C31A C32A C33A 2.2(2)
C14A C31A C32A C33A -179.15(14)
C36A C31A C32A C37A -176.13(15)
C14A C31A C32A C37A 2.5(2)
C31A C32A C33A C34A -1.0(2)
C37A C32A C33A C34A 177.33(15)
C32A C33A C34A C35A -0.7(2)
C32A C33A C34A C38A 179.59(15)
C33A C34A C35A C36A 1.2(2)
C38A C34A C35A C36A -179.07(15)
C32A C31A C36A C35A -1.7(2)
C14A C31A C36A C35A 179.67(14)
C32A C31A C36A C39A 177.28(14)
C14A C31A C36A C39A -1.3(2)
C34A C35A C36A C31A 0.0(2)
C34A C35A C36A C39A -179.00(15)
